data_7028876
loop_
_publ_author_name
'Asami, Kazutaka'
'Takashina, Akiko'
'Kobayashi, Misato'
'Iwatsuki, Satoshi'
'Yajima, Tatsuo'
'Kochem, Am\'elie'
'van Gastel, Maurice'
'Tani, Fumito'
'Kohzuma, Takamitsu'
'Thomas, Fabrice'
'Shimazaki, Yuichi'

_publ_section_title
;
 Characterization of one-electron oxidized copper(II)-salophen-type
 complexes; effects of electronic and geometrical structures on
 reactivities.
;
_journal_issue 5
_journal_name_full 'Dalton transactions (Cambridge, England : 2003)'
_journal_page_first 2283
_journal_page_last 2293
_journal_paper_doi 10.1039/c3dt52338a
_journal_volume 43
_journal_year 2014
_chemical_formula_sum 'C61 H76 Cu1.5 F6 N3 O3 Sb'
_chemical_formula_weight 1230.35
_space_group_IT_number 15
_symmetry_cell_setting monoclinic
_symmetry_Int_Tables_number 15
_symmetry_space_group_name_Hall '-C 2yc'
_symmetry_space_group_name_H-M 'C 1 2/c 1'
_cell_angle_alpha 90
_cell_angle_beta 96.718(3)
_cell_angle_gamma 90
_cell_formula_units_Z 8
_cell_length_a 33.657(3)
_cell_length_b 17.489(1)
_cell_length_c 19.991(2)
_cell_measurement_reflns_used 12607
_cell_measurement_temperature 133.2
_cell_measurement_theta_max 27.4
_cell_measurement_theta_min 3.0
_cell_volume 11686.5(17)
_computing_cell_refinement PROCESS-AUTO
_computing_data_collection PROCESS-AUTO
_computing_data_reduction 'teXsan Ver. 2.0'
_computing_publication_material 'teXsan Ver. 2.0'
_computing_structure_refinement 'teXsan Ver. 2.0'
_computing_structure_solution SHELXS97
_diffrn_ambient_temperature 133.2
_diffrn_detector_area_resol_mean 10.00
_diffrn_measured_fraction_theta_full 0.9960
_diffrn_measured_fraction_theta_max 0.9960
_diffrn_measurement_device_type 'Rigaku RAXIS-RAPID Imaging Plate'
_diffrn_measurement_method \w
_diffrn_radiation_type 'Mo K\a'
_diffrn_radiation_wavelength 0.7107
_diffrn_reflns_av_R_equivalents 0.184
_diffrn_reflns_limit_h_max 43
_diffrn_reflns_limit_h_min -43
_diffrn_reflns_limit_k_max 22
_diffrn_reflns_limit_k_min -22
_diffrn_reflns_limit_l_max 25
_diffrn_reflns_limit_l_min -25
_diffrn_reflns_number 57494
_diffrn_reflns_theta_full 27.48
_diffrn_reflns_theta_max 27.48
_exptl_absorpt_coefficient_mu 1.068
_exptl_absorpt_correction_T_max 0.989
_exptl_absorpt_correction_T_min 0.284
_exptl_absorpt_correction_type multi-scan
_exptl_absorpt_process_details '(Higashi, 1995)'
_exptl_crystal_colour green
_exptl_crystal_density_diffrn 1.399
_exptl_crystal_density_method 'not measured'
_exptl_crystal_description needle
_exptl_crystal_F_000 5084.00
_exptl_crystal_size_max 0.120
_exptl_crystal_size_mid 0.010
_exptl_crystal_size_min 0.010
_refine_diff_density_max 3.83
_refine_diff_density_min -2.55
_refine_ls_extinction_method none
_refine_ls_goodness_of_fit_ref 0.561
_refine_ls_hydrogen_treatment noref
_refine_ls_number_parameters 681
_refine_ls_number_reflns 13357
_refine_ls_R_factor_gt 0.0525
_refine_ls_shift/su_max 0.0005
_refine_ls_structure_factor_coef Fsqd
_refine_ls_weighting_details 'w = 1/[\s^2^(Fo^2^) + (0.05000(Max(Fo^2^,0) + 2Fc^2^)/3)^2^]'
_refine_ls_weighting_scheme calc
_refine_ls_wR_factor_ref 0.1686
_reflns_number_gt 12474
_reflns_number_total 13357
_reflns_threshold_expression F^2^>2.0\s(F^2^)
_cod_data_source_file c3dt52338a.txt
_cod_data_source_block 120809
_cod_original_cell_volume 11686(1)
_cod_original_sg_symbol_H-M 'C 2/c        '
_cod_original_formula_sum 'C61 H76 Cu1.50 F6 N3 O3 Sb '
_cod_database_code 7028876

loop_
_symmetry_equiv_pos_as_xyz
x,y,z
-x,y,1/2-z
-x,-y,-z
x,-y,1/2+z
1/2+x,1/2+y,z
1/2-x,1/2+y,1/2-z
1/2-x,1/2-y,-z
1/2+x,1/2-y,1/2+z

loop_
_atom_site_label
_atom_site_type_symbol
_atom_site_fract_x
_atom_site_fract_y
_atom_site_fract_z
_atom_site_U_iso_or_equiv
_atom_site_adp_type
_atom_site_occupancy
_atom_site_symmetry_multiplicity
_atom_site_calc_flag
_atom_site_refinement_flags
Sb(1) Sb 0.14257(2) 0.90862(5) 0.45598(4) 0.0532(3) Uani 1.00 1 d .
Cu(2) Cu 0.06778(4) 0.01433(7) 0.12205(6) 0.0367(4) Uani 1.00 1 d .
Cu(3) Cu 0.0000 0.1905(1) 0.2500 0.0360(6) Uani 1.00 2 d S
F(1) F 0.0999(2) 0.9172(5) 0.3894(3) 0.111(3) Uani 1.00 1 d .
F(2) F 0.1098(2) 0.9486(4) 0.5182(2) 0.066(2) Uani 1.00 1 d .
F(3) F 0.1573(2) 1.0074(4) 0.4353(3) 0.101(3) Uani 1.00 1 d .
F(4) F 0.1844(2) 0.9018(4) 0.5250(3) 0.077(2) Uani 1.00 1 d .
F(5) F 0.1734(2) 0.8661(4) 0.3946(3) 0.084(3) Uani 1.00 1 d .
F(6) F 0.1252(2) 0.8098(4) 0.4779(3) 0.085(3) Uani 1.00 1 d .
O(1) O 0.0803(2) -0.0902(4) 0.1181(3) 0.038(2) Uani 1.00 1 d .
O(2) O 0.1167(2) 0.0379(4) 0.1776(3) 0.037(2) Uani 1.00 1 d .
O(3) O 0.0404(2) 0.2651(4) 0.2487(3) 0.037(2) Uani 1.00 1 d .
N(1) N 0.0127(2) 0.0014(5) 0.0890(3) 0.035(3) Uani 1.00 1 d .
N(2) N 0.0552(2) 0.1217(4) 0.1127(3) 0.029(3) Uani 1.00 1 d .
N(3) N 0.0384(2) 0.1084(4) 0.2668(3) 0.031(3) Uani 1.00 1 d .
C(1) C 0.0543(3) -0.1469(6) 0.1144(4) 0.036(4) Uani 1.00 1 d .
C(2) C 0.0130(3) -0.1377(7) 0.0901(5) 0.038(4) Uani 1.00 1 d .
C(3) C -0.0119(3) -0.2023(7) 0.0830(5) 0.042(4) Uani 1.00 1 d .
C(4) C 0.0419(4) -0.2801(6) 0.1237(5) 0.050(4) Uani 1.00 1 d .
C(5) C 0.0693(3) -0.2217(6) 0.1339(5) 0.038(4) Uani 1.00 1 d .
C(6) C 0.1126(3) -0.2377(6) 0.1626(5) 0.039(3) Uani 1.00 1 d .
C(7) C 0.1241(3) -0.1864(6) 0.2251(5) 0.050(4) Uani 1.00 1 d .
C(8) C 0.1395(3) -0.2218(6) 0.1076(5) 0.043(4) Uani 1.00 1 d .
C(9) C 0.1201(3) -0.3204(6) 0.1858(5) 0.064(4) Uani 1.00 1 d .
C(10) C -0.0052(3) -0.0653(7) 0.0786(5) 0.043(4) Uani 1.00 1 d .
C(11) C -0.0087(3) 0.0707(6) 0.0785(4) 0.034(3) Uani 1.00 1 d .
C(12) C -0.0493(3) 0.0776(6) 0.0540(4) 0.037(3) Uani 1.00 1 d .
C(13) C -0.0668(3) 0.1498(7) 0.0497(4) 0.042(4) Uani 1.00 1 d .
C(14) C -0.0439(3) 0.2144(6) 0.0689(5) 0.041(4) Uani 1.00 1 d .
C(15) C -0.0038(3) 0.2092(6) 0.0911(4) 0.039(4) Uani 1.00 1 d .
C(16) C 0.0141(3) 0.1365(6) 0.0947(4) 0.033(3) Uani 1.00 1 d .
C(17) C 0.0811(3) 0.1780(6) 0.1246(4) 0.033(3) Uani 1.00 1 d .
C(18) C 0.1231(3) 0.1678(6) 0.1456(4) 0.039(4) Uani 1.00 1 d .
C(19) C 0.1481(3) 0.2298(6) 0.1406(5) 0.040(4) Uani 1.00 1 d .
C(20) C 0.1891(3) 0.2242(6) 0.1531(4) 0.030(3) Uani 1.00 1 d .
C(21) C 0.2054(3) 0.1516(7) 0.1753(4) 0.033(3) Uani 1.00 1 d .
C(22) C 0.1820(3) 0.0882(6) 0.1824(4) 0.036(3) Uani 1.00 1 d .
C(23) C 0.2173(3) 0.2913(6) 0.1404(5) 0.038(3) Uani 1.00 1 d .
C(24) C 0.1968(3) 0.3668(6) 0.1457(5) 0.058(4) Uani 1.00 1 d .
C(25) C 0.2278(3) 0.2772(6) 0.0690(5) 0.056(4) Uani 1.00 1 d .
C(26) C 0.2557(3) 0.2887(6) 0.1897(5) 0.060(4) Uani 1.00 1 d .
C(27) C 0.2017(3) 0.0121(6) 0.2073(5) 0.042(4) Uani 1.00 1 d .
C(28) C 0.2469(3) 0.0173(6) 0.2207(5) 0.052(4) Uani 1.00 1 d .
C(29) C 0.1857(3) -0.0110(6) 0.2730(5) 0.049(4) Uani 1.00 1 d .
C(30) C 0.1917(3) -0.0490(6) 0.1529(5) 0.048(4) Uani 1.00 1 d .
C(31) C 0.1394(3) 0.0943(6) 0.1664(4) 0.030(3) Uani 1.00 1 d .
C(33) C 0.0778(3) 0.2620(6) 0.2757(5) 0.034(3) Uani 1.00 1 d .
C(34) C 0.1017(3) 0.3278(6) 0.2835(5) 0.035(3) Uani 1.00 1 d .
C(35) C 0.1397(3) 0.3231(6) 0.3162(4) 0.036(3) Uani 1.00 1 d .
C(36) C 0.1570(3) 0.2547(6) 0.3429(5) 0.041(4) Uani 1.00 1 d .
C(37) C 0.1349(3) 0.1894(6) 0.3315(4) 0.033(3) Uani 1.00 1 d .
C(38) C 0.0951(3) 0.1910(6) 0.2980(5) 0.037(3) Uani 1.00 1 d .
C(39) C 0.0755(3) 0.1191(6) 0.2904(4) 0.037(3) Uani 1.00 1 d .
C(40) C 0.0843(3) 0.4047(6) 0.2580(5) 0.039(3) Uani 1.00 1 d .
C(41) C 0.0691(3) 0.4035(6) 0.1838(5) 0.055(4) Uani 1.00 1 d .
C(42) C 0.1150(3) 0.4696(6) 0.2676(5) 0.055(4) Uani 1.00 1 d .
C(43) C 0.0500(3) 0.4263(6) 0.2987(5) 0.062(4) Uani 1.00 1 d .
C(44) C 0.1978(3) 0.2540(6) 0.3862(5) 0.039(4) Uani 1.00 1 d .
C(45) C 0.2200(3) 0.3294(7) 0.3853(5) 0.068(4) Uani 1.00 1 d .
C(46) C 0.2246(3) 0.1923(7) 0.3648(6) 0.067(4) Uani 1.00 1 d .
C(47) C 0.1902(3) 0.2385(7) 0.4589(5) 0.067(4) Uani 1.00 1 d .
C(48) C 0.0205(3) 0.0351(6) 0.2595(4) 0.033(3) Uani 1.00 1 d .
C(49) C 0.0416(3) -0.0354(6) 0.2662(4) 0.035(3) Uani 1.00 1 d .
C(50) C 0.0211(2) -0.1042(6) 0.2571(4) 0.038(3) Uani 1.00 1 d .
C(51) C 0.3251(4) 0.8837(9) 0.6017(7) 0.105(6) Uani 1.00 1 d .
C(52) C 0.3180(5) 0.9461(7) 0.5522(6) 0.061(5) Uani 1.00 1 d .
C(53) C 0.2806(4) 0.9640(8) 0.5231(7) 0.072(5) Uani 1.00 1 d .
C(54) C 0.2749(5) 1.0177(10) 0.4742(8) 0.087(6) Uani 1.00 1 d .
C(55) C 0.3082(6) 1.0558(8) 0.4560(7) 0.086(6) Uani 1.00 1 d .
C(56) C 0.3465(4) 1.0384(9) 0.4864(7) 0.082(6) Uani 1.00 1 d .
C(57) C 0.3517(4) 0.9816(9) 0.5336(7) 0.076(5) Uani 1.00 1 d .
C(58) C 0.0012(4) -0.2749(7) 0.0978(5) 0.048(4) Uani 1.00 1 d .
C(59) C -0.0269(3) -0.3424(7) 0.0883(6) 0.053(4) Uani 1.00 1 d .
C(60) C -0.0542(4) -0.3411(7) 0.1436(6) 0.082(5) Uani 1.00 1 d .
C(61) C -0.0534(5) -0.3392(8) 0.0219(6) 0.112(6) Uani 1.00 1 d .
C(62) C -0.0049(4) -0.4183(7) 0.0934(7) 0.100(6) Uani 1.00 1 d .
H(1) H -0.0412 -0.1951 0.0658 0.0507 Uiso 1.00 1 calc .
H(2) H 0.0520 -0.3325 0.1355 0.0604 Uiso 1.00 1 calc .
H(3) H -0.0352 -0.0647 0.0606 0.0610 Uiso 1.00 1 calc .
H(4) H -0.0651 0.0312 0.0381 0.0493 Uiso 1.00 1 calc .
H(5) H -0.0956 0.1564 0.0344 0.0523 Uiso 1.00 1 calc .
H(6) H -0.0568 0.2663 0.0666 0.0532 Uiso 1.00 1 calc .
H(7) H 0.0123 0.2560 0.1041 0.0455 Uiso 1.00 1 calc .
H(8) H 0.0701 0.2310 0.1191 0.0425 Uiso 1.00 1 calc .
H(9) H 0.1362 0.2799 0.1270 0.0474 Uiso 1.00 1 calc .
H(10) H 0.2347 0.1467 0.1844 0.0400 Uiso 1.00 1 calc .
H(11) H 0.1515 -0.1937 0.2452 0.0551 Uiso 1.00 1 calc .
H(12) H 0.1211 -0.1326 0.2151 0.0551 Uiso 1.00 1 calc .
H(13) H 0.1074 -0.1970 0.2606 0.0551 Uiso 1.00 1 calc .
H(14) H 0.1677 -0.2298 0.1228 0.0484 Uiso 1.00 1 calc .
H(15) H 0.1332 -0.2531 0.0683 0.0484 Uiso 1.00 1 calc .
H(16) H 0.1373 -0.1688 0.0923 0.0484 Uiso 1.00 1 calc .
H(17) H 0.1030 -0.3351 0.2204 0.0729 Uiso 1.00 1 calc .
H(18) H 0.1137 -0.3578 0.1497 0.0729 Uiso 1.00 1 calc .
H(19) H 0.1470 -0.3312 0.2049 0.0729 Uiso 1.00 1 calc .
H(20) H 0.2142 0.4098 0.1381 0.0639 Uiso 1.00 1 calc .
H(21) H 0.1734 0.3725 0.1127 0.0639 Uiso 1.00 1 calc .
H(22) H 0.1880 0.3750 0.1892 0.0639 Uiso 1.00 1 calc .
H(23) H 0.2410 0.2287 0.0656 0.0698 Uiso 1.00 1 calc .
H(24) H 0.2043 0.2769 0.0363 0.0698 Uiso 1.00 1 calc .
H(25) H 0.2455 0.3160 0.0551 0.0698 Uiso 1.00 1 calc .
H(26) H 0.2684 0.2386 0.1880 0.0688 Uiso 1.00 1 calc .
H(27) H 0.2749 0.3257 0.1791 0.0688 Uiso 1.00 1 calc .
H(28) H 0.2505 0.2964 0.2352 0.0688 Uiso 1.00 1 calc .
H(29) H 0.2589 -0.0304 0.2357 0.0600 Uiso 1.00 1 calc .
H(30) H 0.2587 0.0325 0.1809 0.0600 Uiso 1.00 1 calc .
H(31) H 0.2551 0.0550 0.2550 0.0600 Uiso 1.00 1 calc .
H(32) H 0.1914 0.0294 0.3076 0.0608 Uiso 1.00 1 calc .
H(33) H 0.1572 -0.0166 0.2674 0.0608 Uiso 1.00 1 calc .
H(34) H 0.1973 -0.0566 0.2925 0.0608 Uiso 1.00 1 calc .
H(35) H 0.1635 -0.0566 0.1439 0.0585 Uiso 1.00 1 calc .
H(36) H 0.2013 -0.0342 0.1107 0.0585 Uiso 1.00 1 calc .
H(37) H 0.2039 -0.0974 0.1655 0.0585 Uiso 1.00 1 calc .
H(38) H -0.0692 -0.2928 0.1419 0.0913 Uiso 1.00 1 calc .
H(39) H -0.0735 -0.3811 0.1403 0.0913 Uiso 1.00 1 calc .
H(40) H -0.0391 -0.3431 0.1873 0.0913 Uiso 1.00 1 calc .
H(41) H -0.0682 -0.2915 0.0180 0.1102 Uiso 1.00 1 calc .
H(42) H -0.0376 -0.3410 -0.0152 0.1102 Uiso 1.00 1 calc .
H(43) H -0.0725 -0.3798 0.0163 0.1102 Uiso 1.00 1 calc .
H(44) H -0.0224 -0.4625 0.0896 0.1043 Uiso 1.00 1 calc .
H(45) H 0.0128 -0.4237 0.0589 0.1043 Uiso 1.00 1 calc .
H(46) H 0.0118 -0.4235 0.1363 0.1043 Uiso 1.00 1 calc .
H(47) H 0.1559 0.3699 0.3228 0.0460 Uiso 1.00 1 calc .
H(48) H 0.1468 0.1397 0.3478 0.0430 Uiso 1.00 1 calc .
H(49) H 0.0920 0.0732 0.3049 0.0488 Uiso 1.00 1 calc .
H(50) H 0.0713 -0.0354 0.2773 0.0450 Uiso 1.00 1 calc .
H(51) H 0.0569 0.4500 0.1671 0.0636 Uiso 1.00 1 calc .
H(52) H 0.0907 0.3928 0.1560 0.0636 Uiso 1.00 1 calc .
H(53) H 0.0496 0.3627 0.1728 0.0636 Uiso 1.00 1 calc .
H(54) H 0.1259 0.4755 0.3136 0.0660 Uiso 1.00 1 calc .
H(55) H 0.1373 0.4609 0.2417 0.0660 Uiso 1.00 1 calc .
H(56) H 0.1037 0.5187 0.2525 0.0660 Uiso 1.00 1 calc .
H(57) H 0.0593 0.4311 0.3467 0.0721 Uiso 1.00 1 calc .
H(58) H 0.0376 0.4748 0.2855 0.0721 Uiso 1.00 1 calc .
H(59) H 0.0290 0.3887 0.2953 0.0721 Uiso 1.00 1 calc .
H(60) H 0.2447 0.3295 0.4141 0.0782 Uiso 1.00 1 calc .
H(61) H 0.2259 0.3421 0.3403 0.0782 Uiso 1.00 1 calc .
H(62) H 0.2037 0.3706 0.3993 0.0782 Uiso 1.00 1 calc .
H(63) H 0.2112 0.1424 0.3646 0.0779 Uiso 1.00 1 calc .
H(64) H 0.2304 0.2003 0.3191 0.0779 Uiso 1.00 1 calc .
H(65) H 0.2489 0.1881 0.3931 0.0779 Uiso 1.00 1 calc .
H(66) H 0.1738 0.2772 0.4752 0.0712 Uiso 1.00 1 calc .
H(67) H 0.1761 0.1898 0.4627 0.0712 Uiso 1.00 1 calc .
H(68) H 0.2144 0.2348 0.4892 0.0712 Uiso 1.00 1 calc .
H(69) H 0.2999 0.8591 0.6145 0.1098 Uiso 1.00 1 calc .
H(70) H 0.3393 0.8383 0.5855 0.1098 Uiso 1.00 1 calc .
H(71) H 0.3400 0.8958 0.6447 0.1098 Uiso 1.00 1 calc .
H(72) H 0.2565 0.9376 0.5390 0.0923 Uiso 1.00 1 calc .
H(73) H 0.2480 1.0287 0.4520 0.1120 Uiso 1.00 1 calc .
H(74) H 0.3040 1.0952 0.4198 0.1065 Uiso 1.00 1 calc .
H(75) H 0.3708 1.0695 0.4746 0.1101 Uiso 1.00 1 calc .
H(76) H 0.3779 0.9635 0.5515 0.0948 Uiso 1.00 1 calc .

loop_
_atom_site_aniso_label
_atom_site_aniso_U_11
_atom_site_aniso_U_22
_atom_site_aniso_U_33
_atom_site_aniso_U_12
_atom_site_aniso_U_13
_atom_site_aniso_U_23
Sb(1) 0.0456(5) 0.0764(7) 0.0387(4) 0.0182(5) 0.0096(4) 0.0111(5)
Cu(2) 0.0377(8) 0.0374(9) 0.0354(7) -0.0001(7) 0.0064(6) -0.0010(7)
Cu(3) 0.035(1) 0.036(1) 0.037(1) 0.0000 0.0033(9) 0.0000
F(1) 0.071(5) 0.227(9) 0.033(3) 0.063(6) -0.006(3) 0.021(5)
F(2) 0.069(5) 0.093(5) 0.041(4) 0.041(4) 0.030(3) 0.025(3)
F(3) 0.128(7) 0.077(6) 0.109(6) 0.000(5) 0.055(5) 0.034(5)
F(4) 0.052(4) 0.125(6) 0.051(4) 0.006(5) 0.001(3) 0.011(4)
F(5) 0.082(5) 0.127(7) 0.050(4) 0.052(5) 0.035(4) 0.021(4)
F(6) 0.092(6) 0.080(6) 0.084(5) -0.039(5) 0.015(4) -0.015(4)
O(1) 0.039(4) 0.030(5) 0.045(4) 0.020(4) 0.009(3) 0.002(4)
O(2) 0.031(4) 0.041(5) 0.037(4) -0.001(4) 0.002(3) 0.006(3)
O(3) 0.031(4) 0.041(5) 0.038(4) 0.007(4) 0.003(3) 0.008(3)
N(1) 0.040(6) 0.046(7) 0.020(4) -0.007(5) 0.005(4) -0.003(4)
N(2) 0.027(5) 0.025(5) 0.034(5) -0.004(4) 0.001(4) -0.001(4)
N(3) 0.035(5) 0.033(6) 0.022(4) -0.006(4) -0.001(4) -0.013(4)
C(1) 0.055(8) 0.027(7) 0.029(6) -0.008(6) 0.022(6) -0.002(5)
C(2) 0.033(7) 0.045(8) 0.039(7) -0.002(6) 0.013(5) 0.000(6)
C(3) 0.039(7) 0.046(8) 0.043(7) -0.006(6) 0.009(5) 0.002(6)
C(4) 0.059(9) 0.045(8) 0.048(7) 0.003(7) 0.022(6) 0.008(6)
C(5) 0.050(8) 0.030(7) 0.040(6) -0.003(6) 0.030(6) -0.001(5)
C(6) 0.043(7) 0.030(7) 0.045(7) 0.013(6) 0.009(6) 0.008(5)
C(7) 0.044(7) 0.049(8) 0.056(7) 0.006(6) -0.002(6) 0.002(6)
C(8) 0.040(7) 0.039(7) 0.055(7) 0.012(6) 0.020(6) 0.001(6)
C(9) 0.068(9) 0.041(8) 0.083(9) 0.009(7) 0.009(7) 0.022(7)
C(10) 0.045(8) 0.054(9) 0.029(6) -0.012(7) 0.003(5) -0.014(6)
C(11) 0.049(8) 0.026(7) 0.030(6) 0.001(6) 0.014(5) 0.000(5)
C(12) 0.032(7) 0.054(9) 0.027(5) -0.000(6) 0.006(5) -0.007(5)
C(13) 0.032(7) 0.066(9) 0.026(6) 0.018(7) -0.006(5) -0.005(6)
C(14) 0.039(7) 0.043(8) 0.039(6) -0.003(6) 0.001(5) -0.002(6)
C(15) 0.043(8) 0.045(8) 0.030(6) -0.009(6) 0.004(5) 0.001(5)
C(16) 0.038(7) 0.034(7) 0.026(6) -0.007(6) 0.004(5) 0.006(5)
C(17) 0.044(7) 0.031(7) 0.029(6) 0.002(6) 0.020(5) 0.009(5)
C(18) 0.050(8) 0.042(8) 0.028(6) 0.013(7) 0.016(5) 0.002(5)
C(19) 0.052(8) 0.027(7) 0.045(7) 0.005(6) 0.024(6) 0.012(5)
C(20) 0.024(6) 0.048(8) 0.021(5) 0.004(6) 0.017(5) -0.013(5)
C(21) 0.019(6) 0.057(8) 0.024(5) -0.008(6) -0.004(4) -0.009(6)
C(22) 0.044(7) 0.033(7) 0.033(6) -0.009(6) 0.012(5) -0.005(6)
C(23) 0.037(7) 0.032(7) 0.046(7) -0.005(6) 0.005(6) 0.000(5)
C(24) 0.055(8) 0.039(8) 0.086(9) 0.001(7) 0.034(7) 0.000(7)
C(25) 0.067(8) 0.059(8) 0.045(7) -0.011(7) 0.020(6) -0.011(6)
C(26) 0.049(8) 0.059(9) 0.067(8) -0.021(7) -0.008(6) 0.003(7)
C(27) 0.033(7) 0.036(7) 0.060(7) -0.001(6) 0.015(6) -0.006(6)
C(28) 0.050(8) 0.049(8) 0.058(7) 0.006(6) 0.013(6) -0.006(6)
C(29) 0.044(7) 0.055(8) 0.049(7) -0.006(6) 0.010(6) 0.011(6)
C(30) 0.052(8) 0.036(7) 0.058(7) -0.001(6) 0.014(6) 0.008(6)
C(31) 0.033(6) 0.034(7) 0.026(5) -0.020(6) 0.010(5) -0.012(5)
C(33) 0.029(7) 0.041(8) 0.033(6) -0.000(6) 0.007(5) 0.005(5)
C(34) 0.028(7) 0.035(7) 0.039(6) -0.001(6) -0.002(5) -0.005(5)
C(35) 0.048(7) 0.032(7) 0.030(6) -0.014(6) 0.010(5) -0.023(5)
C(36) 0.033(7) 0.041(8) 0.048(7) -0.004(6) -0.001(6) -0.004(6)
C(37) 0.039(7) 0.036(7) 0.026(6) -0.004(6) 0.008(5) 0.001(5)
C(38) 0.044(7) 0.031(7) 0.035(6) -0.001(6) 0.004(5) -0.006(5)
C(39) 0.044(7) 0.039(8) 0.027(6) 0.005(6) 0.003(5) 0.005(5)
C(40) 0.032(6) 0.041(7) 0.044(6) -0.018(6) 0.006(5) -0.008(6)
C(41) 0.059(8) 0.037(7) 0.066(7) -0.004(6) -0.007(6) 0.009(6)
C(42) 0.048(8) 0.041(8) 0.075(8) -0.002(6) 0.007(6) 0.004(6)
C(43) 0.061(8) 0.057(9) 0.066(8) 0.007(7) -0.001(7) -0.009(7)
C(44) 0.040(7) 0.049(8) 0.032(6) -0.011(6) 0.017(5) -0.001(5)
C(45) 0.041(8) 0.10(1) 0.063(8) -0.027(7) -0.009(6) -0.012(7)
C(46) 0.052(8) 0.08(1) 0.069(8) -0.000(8) -0.011(7) 0.004(7)
C(47) 0.044(8) 0.11(1) 0.045(7) -0.008(8) 0.003(6) -0.004(7)
C(48) 0.036(7) 0.043(7) 0.020(5) 0.010(5) 0.003(5) -0.010(5)
C(49) 0.027(6) 0.047(8) 0.033(6) 0.015(6) 0.012(5) -0.002(5)
C(50) 0.033(6) 0.062(8) 0.021(5) -0.016(6) 0.015(5) 0.002(5)
C(51) 0.09(1) 0.11(1) 0.12(1) 0.002(10) 0.031(9) -0.02(1)
C(52) 0.09(1) 0.042(9) 0.048(8) 0.004(8) 0.008(8) -0.002(6)
C(53) 0.053(10) 0.09(1) 0.074(10) 0.027(8) -0.008(8) -0.028(9)
C(54) 0.10(1) 0.08(1) 0.08(1) 0.03(1) -0.03(1) -0.038(10)
C(55) 0.12(1) 0.06(1) 0.08(1) -0.00(1) -0.01(1) -0.002(8)
C(56) 0.07(1) 0.09(1) 0.08(1) -0.004(9) -0.004(9) -0.018(9)
C(57) 0.07(1) 0.09(1) 0.071(10) 0.021(10) 0.006(8) 0.028(9)
C(58) 0.055(9) 0.043(8) 0.050(7) -0.017(7) 0.021(6) -0.004(6)
C(59) 0.051(8) 0.051(9) 0.058(8) -0.026(7) 0.015(7) 0.008(7)
C(60) 0.09(1) 0.08(1) 0.082(10) -0.037(8) 0.019(8) -0.007(8)
C(61) 0.16(2) 0.09(1) 0.074(10) -0.09(1) -0.031(10) 0.009(8)
C(62) 0.10(1) 0.029(9) 0.18(1) -0.025(8) 0.03(1) -0.024(9)

loop_
_atom_type_symbol
_atom_type_description
_atom_type_scat_dispersion_real
_atom_type_scat_dispersion_imag
_atom_type_scat_source
C C 0.003 0.002
;International Tables for Crystallography
(1992, Vol. C, Tables 4.2.6.8 and 6.1.1.1)
;
H H 0.000 0.000
;International Tables for Crystallography
(1992, Vol. C, Table 6.1.1.2)
;
O O 0.011 0.006
;International Tables for Crystallography
(1992, Vol. C, Tables 4.2.6.8 and 6.1.1.1)
;
N N 0.006 0.003
;International Tables for Crystallography
(1992, Vol. C, Tables 4.2.6.8 and 6.1.1.1)
;
Cu Cu 0.320 1.265
;International Tables for Crystallography
(1992, Vol. C, Tables 4.2.6.8 and 6.1.1.1)
;
Sb Sb -0.587 1.546
;International Tables for Crystallography
(1992, Vol. C, Tables 4.2.6.8 and 6.1.1.1)
;
F F 0.017 0.010
;International Tables for Crystallography
(1992, Vol. C, Tables 4.2.6.8 and 6.1.1.1)
;

loop_
_geom_angle_atom_site_label_1
_geom_angle_atom_site_label_2
_geom_angle_atom_site_label_3
_geom_angle
_geom_angle_site_symmetry_1
_geom_angle_site_symmetry_3
_geom_angle_publ_flag
F(1) Sb(1) F(2) 88.8(3) . . yes
F(1) Sb(1) F(3) 88.2(4) . . yes
F(1) Sb(1) F(4) 177.9(3) . . yes
F(1) Sb(1) F(5) 90.2(3) . . yes
F(1) Sb(1) F(6) 90.3(3) . . yes
F(2) Sb(1) F(3) 89.6(3) . . yes
F(2) Sb(1) F(4) 89.1(2) . . yes
F(2) Sb(1) F(5) 177.8(3) . . yes
F(2) Sb(1) F(6) 88.1(3) . . yes
F(3) Sb(1) F(4) 91.5(3) . . yes
F(3) Sb(1) F(5) 92.4(3) . . yes
F(3) Sb(1) F(6) 177.3(3) . . yes
F(4) Sb(1) F(5) 91.8(3) . . yes
F(4) Sb(1) F(6) 89.8(3) . . yes
F(5) Sb(1) F(6) 89.9(3) . . yes
O(1) Cu(2) O(2) 93.0(3) . . yes
O(1) Cu(2) N(1) 94.8(3) . . yes
O(1) Cu(2) N(2) 172.0(3) . . yes
O(2) Cu(2) N(1) 163.5(3) . . yes
O(2) Cu(2) N(2) 90.6(3) . . yes
N(1) Cu(2) N(2) 83.6(4) . . yes
O(3) Cu(3) O(3) 92.5(4) . 2_555 yes
O(3) Cu(3) N(3) 92.8(3) . . yes
O(3) Cu(3) N(3) 168.1(3) . 2_555 yes
O(3) Cu(3) N(3) 168.1(3) 2_555 . yes
O(3) Cu(3) N(3) 92.8(3) 2_555 2_555 yes
N(3) Cu(3) N(3) 84.1(5) . 2_555 yes
Cu(2) O(1) C(1) 125.6(6) . . yes
Cu(2) O(2) C(31) 123.5(6) . . yes
Cu(3) O(3) C(33) 128.7(6) . . yes
Cu(2) N(1) C(10) 124.7(8) . . yes
Cu(2) N(1) C(11) 114.0(7) . . yes
C(10) N(1) C(11) 121.3(9) . . yes
Cu(2) N(2) C(16) 113.7(6) . . yes
Cu(2) N(2) C(17) 125.2(7) . . yes
C(16) N(2) C(17) 121.0(8) . . yes
Cu(3) N(3) C(39) 123.5(7) . . yes
Cu(3) N(3) C(48) 112.7(6) . . yes
C(39) N(3) C(48) 123.3(8) . . yes
O(1) C(1) C(2) 123.3(10) . . yes
O(1) C(1) C(5) 117.2(10) . . yes
C(2) C(1) C(5) 119.5(10) . . yes
C(1) C(2) C(3) 119(1) . . yes
C(1) C(2) C(10) 122(1) . . yes
C(3) C(2) C(10) 117.5(10) . . yes
C(2) C(3) C(58) 123(1) . . yes
C(5) C(4) C(58) 127(1) . . yes
C(1) C(5) C(4) 115(1) . . yes
C(1) C(5) C(6) 123.9(10) . . yes
C(4) C(5) C(6) 120.8(10) . . yes
C(5) C(6) C(7) 109.5(8) . . yes
C(5) C(6) C(8) 108.5(8) . . yes
C(5) C(6) C(9) 113.9(9) . . yes
C(7) C(6) C(8) 111.1(9) . . yes
C(7) C(6) C(9) 106.6(8) . . yes
C(8) C(6) C(9) 107.3(9) . . yes
N(1) C(10) C(2) 125.7(10) . . yes
N(1) C(11) C(12) 125.8(9) . . yes
N(1) C(11) C(16) 114.6(10) . . yes
C(12) C(11) C(16) 119.7(10) . . yes
C(11) C(12) C(13) 119.2(9) . . yes
C(12) C(13) C(14) 120.1(9) . . yes
C(13) C(14) C(15) 121(1) . . yes
C(14) C(15) C(16) 118.6(10) . . yes
N(2) C(16) C(11) 113.6(9) . . yes
N(2) C(16) C(15) 125.7(9) . . yes
C(11) C(16) C(15) 120.7(9) . . yes
N(2) C(17) C(18) 124.5(9) . . yes
C(17) C(18) C(19) 117.8(10) . . yes
C(17) C(18) C(31) 121.6(10) . . yes
C(19) C(18) C(31) 120.4(10) . . yes
C(18) C(19) C(20) 122.4(10) . . yes
C(19) C(20) C(21) 117.4(9) . . yes
C(19) C(20) C(23) 122.4(10) . . yes
C(21) C(20) C(23) 120.1(9) . . yes
C(20) C(21) C(22) 122.7(9) . . yes
C(21) C(22) C(27) 119.8(9) . . yes
C(21) C(22) C(31) 119.1(10) . . yes
C(27) C(22) C(31) 121.1(9) . . yes
C(20) C(23) C(24) 111.1(9) . . yes
C(20) C(23) C(25) 104.1(8) . . yes
C(20) C(23) C(26) 111.0(8) . . yes
C(24) C(23) C(25) 111.5(9) . . yes
C(24) C(23) C(26) 110.0(9) . . yes
C(25) C(23) C(26) 108.9(9) . . yes
C(22) C(27) C(28) 112.9(9) . . yes
C(22) C(27) C(29) 108.8(8) . . yes
C(22) C(27) C(30) 108.9(8) . . yes
C(28) C(27) C(29) 108.1(8) . . yes
C(28) C(27) C(30) 107.4(8) . . yes
C(29) C(27) C(30) 110.8(9) . . yes
O(2) C(31) C(18) 121.5(9) . . yes
O(2) C(31) C(22) 120.2(10) . . yes
C(18) C(31) C(22) 117.8(10) . . yes
O(3) C(33) C(34) 121.5(9) . . yes
O(3) C(33) C(38) 120.1(9) . . yes
C(34) C(33) C(38) 118.4(9) . . yes
C(33) C(34) C(35) 119.7(10) . . yes
C(33) C(34) C(40) 119.6(9) . . yes
C(35) C(34) C(40) 120.7(9) . . yes
C(34) C(35) C(36) 123.6(9) . . yes
C(35) C(36) C(37) 117.0(9) . . yes
C(35) C(36) C(44) 121.5(9) . . yes
C(37) C(36) C(44) 121.4(10) . . yes
C(36) C(37) C(38) 121.7(9) . . yes
C(33) C(38) C(37) 119.4(9) . . yes
C(33) C(38) C(39) 125.1(9) . . yes
C(37) C(38) C(39) 115.6(9) . . yes
N(3) C(39) C(38) 125.6(9) . . yes
C(34) C(40) C(41) 112.9(8) . . yes
C(34) C(40) C(42) 112.7(8) . . yes
C(34) C(40) C(43) 108.7(8) . . yes
C(41) C(40) C(42) 106.2(8) . . yes
C(41) C(40) C(43) 109.4(8) . . yes
C(42) C(40) C(43) 106.7(9) . . yes
C(36) C(44) C(45) 113.4(9) . . yes
C(36) C(44) C(46) 112.0(8) . . yes
C(36) C(44) C(47) 107.4(8) . . yes
C(45) C(44) C(46) 107.9(9) . . yes
C(45) C(44) C(47) 107.6(9) . . yes
C(46) C(44) C(47) 108.4(9) . . yes
N(3) C(48) C(48) 115.2(5) . 2_555 yes
N(3) C(48) C(49) 124.9(8) . . yes
C(48) C(48) C(49) 119.8(6) 2_555 . yes
C(48) C(49) C(50) 120.2(9) . . yes
C(49) C(50) C(50) 119.9(6) . 2_555 yes
C(51) C(52) C(53) 121(1) . . yes
C(51) C(52) C(57) 116(1) . . yes
C(53) C(52) C(57) 122(1) . . yes
C(52) C(53) C(54) 120(1) . . yes
C(53) C(54) C(55) 118(1) . . yes
C(54) C(55) C(56) 121(1) . . yes
C(55) C(56) C(57) 119(1) . . yes
C(52) C(57) C(56) 117(1) . . yes
C(3) C(58) C(4) 114.5(10) . . yes
C(3) C(58) C(59) 121(1) . . yes
C(4) C(58) C(59) 124(1) . . yes
C(58) C(59) C(60) 108.6(10) . . yes
C(58) C(59) C(61) 112.2(9) . . yes
C(58) C(59) C(62) 112(1) . . yes
C(60) C(59) C(61) 107(1) . . yes
C(60) C(59) C(62) 107(1) . . yes
C(61) C(59) C(62) 108(1) . . yes

loop_
_geom_bond_atom_site_label_1
_geom_bond_atom_site_label_2
_geom_bond_distance
_geom_bond_site_symmetry_2
_geom_bond_publ_flag
Sb(1) F(1) 1.848(5) . yes
Sb(1) F(2) 1.889(5) . yes
Sb(1) F(3) 1.857(7) . yes
Sb(1) F(4) 1.855(5) . yes
Sb(1) F(5) 1.853(6) . yes
Sb(1) F(6) 1.892(6) . yes
Cu(2) O(1) 1.880(7) . yes
Cu(2) O(2) 1.919(6) . yes
Cu(2) N(1) 1.907(8) . yes
Cu(2) N(2) 1.928(7) . yes
Cu(3) O(3) 1.886(6) . yes
Cu(3) O(3) 1.886(6) 2_555 yes
Cu(3) N(3) 1.935(8) . yes
Cu(3) N(3) 1.935(8) 2_555 yes
O(1) C(1) 1.32(1) . yes
O(2) C(31) 1.284(10) . yes
O(3) C(33) 1.313(10) . yes
N(1) C(10) 1.32(1) . yes
N(1) C(11) 1.41(1) . yes
N(2) C(16) 1.41(1) . yes
N(2) C(17) 1.32(1) . yes
N(3) C(39) 1.30(1) . yes
N(3) C(48) 1.42(1) . yes
C(1) C(2) 1.43(1) . yes
C(1) C(5) 1.44(1) . yes
C(2) C(3) 1.40(1) . yes
C(2) C(10) 1.42(1) . yes
C(3) C(58) 1.36(1) . yes
C(4) C(5) 1.37(1) . yes
C(4) C(58) 1.41(1) . yes
C(5) C(6) 1.53(1) . yes
C(6) C(7) 1.55(1) . yes
C(6) C(8) 1.53(1) . yes
C(6) C(9) 1.53(1) . yes
C(11) C(12) 1.40(1) . yes
C(11) C(16) 1.40(1) . yes
C(12) C(13) 1.39(1) . yes
C(13) C(14) 1.40(1) . yes
C(14) C(15) 1.37(1) . yes
C(15) C(16) 1.40(1) . yes
C(17) C(18) 1.44(1) . yes
C(18) C(19) 1.38(1) . yes
C(18) C(31) 1.44(1) . yes
C(19) C(20) 1.38(1) . yes
C(20) C(21) 1.43(1) . yes
C(20) C(23) 1.55(1) . yes
C(21) C(22) 1.38(1) . yes
C(22) C(27) 1.54(1) . yes
C(22) C(31) 1.44(1) . yes
C(23) C(24) 1.50(1) . yes
C(23) C(25) 1.53(1) . yes
C(23) C(26) 1.53(1) . yes
C(27) C(28) 1.52(1) . yes
C(27) C(29) 1.53(1) . yes
C(27) C(30) 1.53(1) . yes
C(33) C(34) 1.40(1) . yes
C(33) C(38) 1.42(1) . yes
C(34) C(35) 1.37(1) . yes
C(34) C(40) 1.53(1) . yes
C(35) C(36) 1.41(1) . yes
C(36) C(37) 1.37(1) . yes
C(36) C(44) 1.53(1) . yes
C(37) C(38) 1.43(1) . yes
C(38) C(39) 1.42(1) . yes
C(40) C(41) 1.51(1) . yes
C(40) C(42) 1.53(1) . yes
C(40) C(43) 1.54(1) . yes
C(44) C(45) 1.52(1) . yes
C(44) C(46) 1.50(1) . yes
C(44) C(47) 1.53(1) . yes
C(48) C(48) 1.39(2) 2_555 yes
C(48) C(49) 1.42(1) . yes
C(49) C(50) 1.39(1) . yes
C(50) C(50) 1.41(2) 2_555 yes
C(51) C(52) 1.47(2) . yes
C(52) C(53) 1.36(2) . yes
C(52) C(57) 1.38(2) . yes
C(53) C(54) 1.35(2) . yes
C(54) C(55) 1.39(2) . yes
C(55) C(56) 1.39(2) . yes
C(56) C(57) 1.37(2) . yes
C(58) C(59) 1.51(1) . yes
C(59) C(60) 1.52(2) . yes
C(59) C(61) 1.51(1) . yes
C(59) C(62) 1.52(2) . yes
